data_4511817
loop_
_publ_author_name
'Wu, Jing-Yun'
'Hsiao, Cheng-Chu'
'Chiang, Ming-Hsi'

_publ_section_title
;
 Concomitant Crystallization of Genuine Supramolecular Isomeric Rhombus
 Grid and Ribbon
;
_journal_issue 9
_journal_name_full 'Crystal Growth &amp; Design'
_journal_page_first 4321
_journal_paper_doi 10.1021/cg500380v
_journal_volume 14
_journal_year 2014
_chemical_formula_sum 'C30 H22 Co N4 O10'
_chemical_formula_weight 657.45
_chemical_name_systematic
;
 ?
;
_space_group_IT_number 2
_symmetry_cell_setting triclinic
_symmetry_space_group_name_Hall '-P 1'
_symmetry_space_group_name_H-M 'P -1'
_atom_sites_solution_hydrogens geom
_atom_sites_solution_primary direct
_atom_sites_solution_secondary difmap
_audit_creation_method SHELXL-97
_cell_angle_alpha 95.687(5)
_cell_angle_beta 111.148(5)
_cell_angle_gamma 112.522(6)
_cell_formula_units_Z 2
_cell_length_a 10.519(3)
_cell_length_b 12.038(3)
_cell_length_c 13.100(3)
_cell_measurement_reflns_used 7351
_cell_measurement_temperature 296(2)
_cell_measurement_theta_max 26.22
_cell_measurement_theta_min 2.22
_cell_volume 1373.8(6)
_computing_cell_refinement 'Bruker SMART'
_computing_data_collection 'Bruker SMART'
_computing_data_reduction 'Bruker SAINT'
_computing_structure_refinement 'SHELXL-97 (Sheldrick, 1997)'
_computing_structure_solution 'SHELXS-97 (Sheldrick, 1990)'
_diffrn_ambient_temperature 296(2)
_diffrn_measured_fraction_theta_full 0.984
_diffrn_measured_fraction_theta_max 0.984
_diffrn_measurement_device_type 'CCD area detector'
_diffrn_measurement_method 'phi and omega scans'
_diffrn_radiation_monochromator graphite
_diffrn_radiation_source 'fine-focus sealed tube'
_diffrn_radiation_type MoK\a
_diffrn_radiation_wavelength 0.71073
_diffrn_reflns_av_R_equivalents 0.0663
_diffrn_reflns_av_sigmaI/netI 0.0658
_diffrn_reflns_limit_h_max 10
_diffrn_reflns_limit_h_min -13
_diffrn_reflns_limit_k_max 15
_diffrn_reflns_limit_k_min -12
_diffrn_reflns_limit_l_max 16
_diffrn_reflns_limit_l_min -16
_diffrn_reflns_number 19550
_diffrn_reflns_theta_full 26.50
_diffrn_reflns_theta_max 26.50
_diffrn_reflns_theta_min 1.73
_exptl_absorpt_coefficient_mu 0.695
_exptl_absorpt_correction_type none
_exptl_crystal_colour pink
_exptl_crystal_density_diffrn 1.589
_exptl_crystal_density_method 'not measured'
_exptl_crystal_description rod
_exptl_crystal_F_000 674
_exptl_crystal_size_max 0.32
_exptl_crystal_size_mid 0.16
_exptl_crystal_size_min 0.14
_refine_diff_density_max 0.838
_refine_diff_density_min -0.702
_refine_diff_density_rms 0.082
_refine_ls_extinction_method none
_refine_ls_goodness_of_fit_ref 1.082
_refine_ls_hydrogen_treatment constr
_refine_ls_matrix_type full
_refine_ls_number_parameters 409
_refine_ls_number_reflns 5597
_refine_ls_number_restraints 0
_refine_ls_restrained_S_all 1.082
_refine_ls_R_factor_all 0.0618
_refine_ls_R_factor_gt 0.0488
_refine_ls_shift/su_max 0.000
_refine_ls_shift/su_mean 0.000
_refine_ls_structure_factor_coef Fsqd
_refine_ls_weighting_details 'calc w=1/[\s^2^(Fo^2^)+(0.0675P)^2^+0.0699P] where P=(Fo^2^+2Fc^2^)/3'
_refine_ls_weighting_scheme calc
_refine_ls_wR_factor_gt 0.1253
_refine_ls_wR_factor_ref 0.1314
_reflns_number_gt 4438
_reflns_number_total 5597
_reflns_threshold_expression >2sigma(I)
_cod_data_source_file cg500380v_si_002.cif
_cod_data_source_block cpd_2
_cod_depositor_comments
;
The following automatic conversions were performed:

'_symmetry_cell_setting' value 'Triclinic' changed to 'triclinic'
according to
/home/saulius/struct/COD-crude-data--automatic-downloads/rss-feeds/ACS/lib/dictionaries/cif_core.dic
dictionary named 'cif_core.dic' version 2.4.2 from 2011-04-26.

Automatic conversion script
Id: cif_fix_values 2281 2013-09-26 08:29:07Z andrius 

 Adding full bibliography for 4511816--4511817.cif.
;
_cod_original_cell_volume 1373.9(6)
_cod_original_sg_symbol_H-M P-1
_cod_database_code 4511817

loop_
_symmetry_equiv_pos_as_xyz
'x, y, z'
'-x, -y, -z'

loop_
_atom_site_label
_atom_site_type_symbol
_atom_site_fract_x
_atom_site_fract_y
_atom_site_fract_z
_atom_site_U_iso_or_equiv
_atom_site_adp_type
_atom_site_occupancy
_atom_site_symmetry_multiplicity
_atom_site_calc_flag
_atom_site_refinement_flags
Co1 Co 1.0000 0.0000 1.5000 0.02132(15) Uani 1 2 d S
Co2 Co 1.0000 0.5000 1.5000 0.02267(15) Uani 1 2 d S
O1 O 0.8146(3) 0.3223(2) 0.88297(17) 0.0426(6) Uani 1 1 d .
O2 O 0.7450(2) -0.07850(18) 0.78653(16) 0.0329(5) Uani 1 1 d .
O3 O 0.9521(2) -0.10192(18) 1.23514(16) 0.0344(5) Uani 1 1 d .
O4 O 1.0042(2) 0.06622(17) 1.36187(14) 0.0266(4) Uani 1 1 d .
O5 O 0.9355(2) -0.18490(16) 1.40480(15) 0.0268(4) Uani 1 1 d .
H101 H 0.9483 -0.1720 1.3454 0.040 Uiso 1 1 d R
H102 H 0.8437 -0.2243 1.3879 0.040 Uiso 1 1 d R
O6 O 0.3854(2) 0.34472(19) 0.71845(15) 0.0349(5) Uani 1 1 d .
O7 O 0.8136(2) 0.68211(18) 0.98465(17) 0.0346(5) Uani 1 1 d .
O8 O 0.8395(2) 0.46726(18) 1.33719(15) 0.0311(5) Uani 1 1 d .
O9 O 0.6911(3) 0.2604(2) 1.28558(18) 0.0441(6) Uani 1 1 d .
O10 O 0.8956(2) 0.31176(17) 1.49818(16) 0.0324(5) Uani 1 1 d .
H103 H 0.8238 0.2723 1.4311 0.049 Uiso 1 1 d R
H104 H 0.9496 0.2757 1.5201 0.049 Uiso 1 1 d R
N1 N 0.7764(2) 0.1240(2) 0.80849(17) 0.0243(5) Uani 1 1 d .
N2 N 0.2383(2) 0.04119(19) 0.56002(17) 0.0241(5) Uani 1 1 d .
N3 N 0.5965(2) 0.5301(2) 0.83243(17) 0.0244(5) Uani 1 1 d .
N4 N 0.8508(3) 0.5235(2) 0.56934(18) 0.0255(5) Uani 1 1 d .
C1 C 0.8164(3) 0.2248(3) 0.8956(2) 0.0290(6) Uani 1 1 d .
C2 C 0.7833(3) 0.0216(3) 0.8469(2) 0.0251(6) Uani 1 1 d .
C3 C 0.8399(3) 0.0633(2) 0.9728(2) 0.0237(6) Uani 1 1 d .
C4 C 0.8732(3) 0.0020(2) 1.0555(2) 0.0239(6) Uani 1 1 d .
H4 H 0.8625 -0.0787 1.0368 0.029 Uiso 1 1 calc R
C5 C 0.9236(3) 0.0663(2) 1.1681(2) 0.0231(5) Uani 1 1 d .
C6 C 0.9359(3) 0.1859(3) 1.1946(2) 0.0285(6) Uani 1 1 d .
H6 H 0.9674 0.2263 1.2699 0.034 Uiso 1 1 calc R
C7 C 0.9020(3) 0.2465(3) 1.1109(2) 0.0293(6) Uani 1 1 d .
H7 H 0.9099 0.3264 1.1286 0.035 Uiso 1 1 calc R
C8 C 0.8562(3) 0.1832(3) 1.0008(2) 0.0255(6) Uani 1 1 d .
C9 C 0.9637(3) 0.0046(2) 1.2619(2) 0.0243(6) Uani 1 1 d .
C10 C 0.7145(3) 0.1229(3) 0.6894(2) 0.0285(6) Uani 1 1 d .
H10A H 0.7247 0.0601 0.6450 0.034 Uiso 1 1 calc R
H10B H 0.7728 0.2037 0.6815 0.034 Uiso 1 1 calc R
C11 C 0.3320(3) 0.1187(3) 0.5231(2) 0.0290(6) Uani 1 1 d .
H11 H 0.2921 0.1548 0.4683 0.035 Uiso 1 1 calc R
C12 C 0.4841(3) 0.1473(3) 0.5622(2) 0.0293(6) Uani 1 1 d .
H12 H 0.5441 0.2018 0.5341 0.035 Uiso 1 1 calc R
C13 C 0.5481(3) 0.0950(2) 0.6435(2) 0.0253(6) Uani 1 1 d .
C14 C 0.4515(3) 0.0142(3) 0.6803(2) 0.0324(7) Uani 1 1 d .
H14 H 0.4884 -0.0243 0.7339 0.039 Uiso 1 1 calc R
C15 C 0.3003(3) -0.0095(3) 0.6378(2) 0.0310(6) Uani 1 1 d .
H15 H 0.2382 -0.0638 0.6648 0.037 Uiso 1 1 calc R
C16 C 0.4905(3) 0.4085(3) 0.8115(2) 0.0246(6) Uani 1 1 d .
C17 C 0.7072(3) 0.5796(3) 0.9466(2) 0.0247(6) Uani 1 1 d .
C18 C 0.6623(3) 0.4801(2) 1.0036(2) 0.0221(5) Uani 1 1 d .
C19 C 0.7274(3) 0.4797(2) 1.1150(2) 0.0233(5) Uani 1 1 d .
H19 H 0.8128 0.5500 1.1691 0.028 Uiso 1 1 calc R
C20 C 0.6623(3) 0.3709(2) 1.1451(2) 0.0249(6) Uani 1 1 d .
C21 C 0.5317(3) 0.2680(3) 1.0631(2) 0.0295(6) Uani 1 1 d .
H21 H 0.4887 0.1963 1.0842 0.035 Uiso 1 1 calc R
C22 C 0.4639(3) 0.2694(3) 0.9507(2) 0.0300(6) Uani 1 1 d .
H22 H 0.3762 0.2005 0.8968 0.036 Uiso 1 1 calc R
C23 C 0.5318(3) 0.3772(2) 0.9222(2) 0.0232(5) Uani 1 1 d .
C24 C 0.7354(3) 0.3643(3) 1.2661(2) 0.0268(6) Uani 1 1 d .
C25 C 0.6013(3) 0.5948(3) 0.7451(2) 0.0292(6) Uani 1 1 d .
H25A H 0.6527 0.6843 0.7802 0.035 Uiso 1 1 calc R
H25B H 0.4977 0.5728 0.6914 0.035 Uiso 1 1 calc R
C26 C 0.7655(3) 0.5832(3) 0.5333(2) 0.0283(6) Uani 1 1 d .
H26 H 0.7629 0.6115 0.4694 0.034 Uiso 1 1 calc R
C27 C 0.6815(3) 0.6050(3) 0.5855(2) 0.0285(6) Uani 1 1 d .
H27 H 0.6245 0.6471 0.5572 0.034 Uiso 1 1 calc R
C28 C 0.6829(3) 0.5632(2) 0.6813(2) 0.0245(6) Uani 1 1 d .
C29 C 0.7658(3) 0.4974(3) 0.7162(2) 0.0281(6) Uani 1 1 d .
H29 H 0.7667 0.4651 0.7779 0.034 Uiso 1 1 calc R
C30 C 0.8473(3) 0.4797(3) 0.6592(2) 0.0288(6) Uani 1 1 d .
H30 H 0.9023 0.4352 0.6842 0.035 Uiso 1 1 calc R

loop_
_atom_site_aniso_label
_atom_site_aniso_U_11
_atom_site_aniso_U_22
_atom_site_aniso_U_33
_atom_site_aniso_U_23
_atom_site_aniso_U_13
_atom_site_aniso_U_12
Co1 0.0215(3) 0.0231(3) 0.0163(2) 0.00607(19) 0.0031(2) 0.0118(2)
Co2 0.0276(3) 0.0254(3) 0.0158(2) 0.0076(2) 0.0069(2) 0.0147(2)
O1 0.0614(15) 0.0381(13) 0.0350(12) 0.0187(10) 0.0127(11) 0.0343(12)
O2 0.0382(11) 0.0340(12) 0.0271(10) 0.0069(9) 0.0093(9) 0.0216(10)
O3 0.0520(13) 0.0334(11) 0.0271(10) 0.0136(9) 0.0158(10) 0.0282(10)
O4 0.0291(10) 0.0308(10) 0.0174(9) 0.0081(8) 0.0043(8) 0.0162(8)
O5 0.0272(10) 0.0259(10) 0.0244(9) 0.0085(8) 0.0066(8) 0.0130(8)
O6 0.0324(11) 0.0401(12) 0.0204(10) 0.0059(9) 0.0012(9) 0.0150(10)
O7 0.0334(11) 0.0296(11) 0.0337(11) 0.0092(9) 0.0097(9) 0.0117(9)
O8 0.0359(11) 0.0310(11) 0.0200(9) 0.0075(8) 0.0039(8) 0.0164(9)
O9 0.0461(13) 0.0364(13) 0.0329(11) 0.0177(10) 0.0011(10) 0.0153(10)
O10 0.0362(11) 0.0292(11) 0.0287(10) 0.0091(8) 0.0054(9) 0.0193(9)
N1 0.0249(11) 0.0309(12) 0.0170(10) 0.0084(9) 0.0056(9) 0.0154(10)
N2 0.0242(12) 0.0220(11) 0.0217(11) 0.0050(9) 0.0039(9) 0.0120(9)
N3 0.0245(11) 0.0301(12) 0.0188(10) 0.0086(9) 0.0080(9) 0.0133(10)
N4 0.0315(12) 0.0271(12) 0.0208(11) 0.0096(9) 0.0109(10) 0.0158(10)
C1 0.0263(14) 0.0333(16) 0.0271(14) 0.0100(12) 0.0077(12) 0.0165(12)
C2 0.0192(13) 0.0314(15) 0.0243(13) 0.0094(11) 0.0063(11) 0.0135(11)
C3 0.0187(13) 0.0287(14) 0.0204(12) 0.0079(10) 0.0043(10) 0.0112(11)
C4 0.0224(13) 0.0268(14) 0.0223(13) 0.0084(11) 0.0070(11) 0.0131(11)
C5 0.0167(12) 0.0294(14) 0.0212(13) 0.0101(11) 0.0054(10) 0.0104(11)
C6 0.0280(14) 0.0338(15) 0.0204(13) 0.0060(11) 0.0051(11) 0.0162(12)
C7 0.0334(15) 0.0282(15) 0.0266(14) 0.0076(11) 0.0074(12) 0.0194(13)
C8 0.0220(13) 0.0306(15) 0.0226(13) 0.0103(11) 0.0049(11) 0.0142(12)
C9 0.0198(13) 0.0285(15) 0.0216(13) 0.0084(11) 0.0058(11) 0.0106(11)
C10 0.0272(14) 0.0370(16) 0.0219(13) 0.0135(12) 0.0072(11) 0.0169(13)
C11 0.0307(15) 0.0311(15) 0.0266(14) 0.0152(12) 0.0075(12) 0.0179(12)
C12 0.0278(14) 0.0307(15) 0.0267(14) 0.0120(12) 0.0080(12) 0.0132(12)
C13 0.0273(14) 0.0266(14) 0.0197(13) 0.0057(10) 0.0060(11) 0.0140(11)
C14 0.0307(15) 0.0371(17) 0.0341(15) 0.0203(13) 0.0104(13) 0.0207(13)
C15 0.0306(15) 0.0327(16) 0.0315(15) 0.0153(12) 0.0112(13) 0.0164(13)
C16 0.0212(13) 0.0326(15) 0.0231(13) 0.0070(11) 0.0084(11) 0.0165(11)
C17 0.0247(14) 0.0294(15) 0.0233(13) 0.0064(11) 0.0098(11) 0.0160(12)
C18 0.0215(13) 0.0259(14) 0.0214(12) 0.0061(10) 0.0092(11) 0.0134(11)
C19 0.0211(13) 0.0286(14) 0.0200(13) 0.0040(10) 0.0061(11) 0.0140(11)
C20 0.0246(13) 0.0306(15) 0.0208(13) 0.0067(11) 0.0072(11) 0.0163(12)
C21 0.0270(14) 0.0293(15) 0.0286(15) 0.0110(12) 0.0072(12) 0.0130(12)
C22 0.0240(14) 0.0287(15) 0.0292(15) 0.0064(12) 0.0059(12) 0.0097(12)
C23 0.0208(13) 0.0292(14) 0.0194(12) 0.0060(10) 0.0071(11) 0.0127(11)
C24 0.0247(14) 0.0338(16) 0.0241(13) 0.0100(12) 0.0079(12) 0.0173(12)
C25 0.0347(15) 0.0355(16) 0.0245(14) 0.0145(12) 0.0124(12) 0.0217(13)
C26 0.0343(15) 0.0336(16) 0.0200(13) 0.0150(11) 0.0108(12) 0.0174(13)
C27 0.0312(15) 0.0309(15) 0.0267(14) 0.0149(12) 0.0099(12) 0.0181(12)
C28 0.0250(13) 0.0244(14) 0.0212(12) 0.0083(10) 0.0071(11) 0.0105(11)
C29 0.0365(16) 0.0322(15) 0.0238(13) 0.0146(12) 0.0151(12) 0.0196(13)
C30 0.0401(16) 0.0327(15) 0.0244(13) 0.0153(12) 0.0144(12) 0.0247(13)

loop_
_atom_type_symbol
_atom_type_description
_atom_type_scat_dispersion_real
_atom_type_scat_dispersion_imag
_atom_type_scat_source
C C 0.0033 0.0016 'International Tables Vol C Tables 4.2.6.8 and 6.1.1.4'
H H 0.0000 0.0000 'International Tables Vol C Tables 4.2.6.8 and 6.1.1.4'
N N 0.0061 0.0033 'International Tables Vol C Tables 4.2.6.8 and 6.1.1.4'
O O 0.0106 0.0060 'International Tables Vol C Tables 4.2.6.8 and 6.1.1.4'
Co Co 0.3494 0.9721 'International Tables Vol C Tables 4.2.6.8 and 6.1.1.4'

loop_
_geom_angle_atom_site_label_1
_geom_angle_atom_site_label_2
_geom_angle_atom_site_label_3
_geom_angle
_geom_angle_site_symmetry_1
_geom_angle_site_symmetry_3
O4 Co1 O4 180.000(2) . 2_758
O4 Co1 O5 89.66(7) . 2_758
O4 Co1 O5 90.34(7) 2_758 2_758
O4 Co1 O5 90.34(7) . .
O4 Co1 O5 89.66(7) 2_758 .
O5 Co1 O5 180.000(1) 2_758 .
O4 Co1 N2 89.49(8) . 2_657
O4 Co1 N2 90.51(8) 2_758 2_657
O5 Co1 N2 89.56(7) 2_758 2_657
O5 Co1 N2 90.44(8) . 2_657
O4 Co1 N2 90.51(8) . 1_656
O4 Co1 N2 89.49(8) 2_758 1_656
O5 Co1 N2 90.44(8) 2_758 1_656
O5 Co1 N2 89.56(7) . 1_656
N2 Co1 N2 180.000(1) 2_657 1_656
O8 Co2 O8 180.000(1) 2_768 .
O8 Co2 O10 92.28(8) 2_768 2_768
O8 Co2 O10 87.72(8) . 2_768
O8 Co2 O10 87.72(8) 2_768 .
O8 Co2 O10 92.28(8) . .
O10 Co2 O10 180.000(1) 2_768 .
O8 Co2 N4 89.85(8) 2_768 1_556
O8 Co2 N4 90.15(8) . 1_556
O10 Co2 N4 94.66(8) 2_768 1_556
O10 Co2 N4 85.34(8) . 1_556
O8 Co2 N4 90.15(8) 2_768 2_767
O8 Co2 N4 89.85(8) . 2_767
O10 Co2 N4 85.34(8) 2_768 2_767
O10 Co2 N4 94.66(8) . 2_767
N4 Co2 N4 180.000(2) 1_556 2_767
C9 O4 Co1 128.25(17) . .
C24 O8 Co2 129.07(17) . .
C1 N1 C2 112.8(2) . .
C1 N1 C10 122.0(2) . .
C2 N1 C10 124.7(2) . .
C15 N2 C11 116.2(2) . .
C15 N2 Co1 120.90(18) . 1_454
C11 N2 Co1 122.86(16) . 1_454
C16 N3 C17 111.8(2) . .
C16 N3 C25 124.0(2) . .
C17 N3 C25 124.0(2) . .
C26 N4 C30 116.6(2) . .
C26 N4 Co2 125.54(17) . 1_554
C30 N4 Co2 117.85(18) . 1_554
O1 C1 N1 125.0(2) . .
O1 C1 C8 129.9(3) . .
N1 C1 C8 105.1(2) . .
O2 C2 N1 124.9(2) . .
O2 C2 C3 129.8(2) . .
N1 C2 C3 105.2(2) . .
C8 C3 C4 121.3(2) . .
C8 C3 C2 107.9(2) . .
C4 C3 C2 130.8(2) . .
C3 C4 C5 117.3(2) . .
C6 C5 C4 120.7(2) . .
C6 C5 C9 119.8(2) . .
C4 C5 C9 119.5(2) . .
C7 C6 C5 121.5(2) . .
C8 C7 C6 117.1(3) . .
C7 C8 C3 122.1(2) . .
C7 C8 C1 129.0(3) . .
C3 C8 C1 108.9(2) . .
O3 C9 O4 125.5(2) . .
O3 C9 C5 118.0(2) . .
O4 C9 C5 116.5(2) . .
N1 C10 C13 111.7(2) . .
N2 C11 C12 123.3(2) . .
C11 C12 C13 120.2(3) . .
C14 C13 C12 116.5(2) . .
C14 C13 C10 121.0(2) . .
C12 C13 C10 122.5(2) . .
C13 C14 C15 120.2(3) . .
N2 C15 C14 123.6(3) . .
O6 C16 N3 124.1(2) . .
O6 C16 C23 129.5(3) . .
N3 C16 C23 106.3(2) . .
O7 C17 N3 124.3(2) . .
O7 C17 C18 129.9(2) . .
N3 C17 C18 105.8(2) . .
C19 C18 C23 121.7(2) . .
C19 C18 C17 130.4(2) . .
C23 C18 C17 107.9(2) . .
C18 C19 C20 118.3(2) . .
C21 C20 C19 119.7(2) . .
C21 C20 C24 120.3(2) . .
C19 C20 C24 120.0(2) . .
C22 C21 C20 122.0(3) . .
C23 C22 C21 117.4(3) . .
C22 C23 C18 120.9(2) . .
C22 C23 C16 131.0(2) . .
C18 C23 C16 108.1(2) . .
O9 C24 O8 126.5(2) . .
O9 C24 C20 118.3(2) . .
O8 C24 C20 115.2(2) . .
N3 C25 C28 112.6(2) . .
N4 C26 C27 123.8(2) . .
C26 C27 C28 119.3(2) . .
C29 C28 C27 117.1(2) . .
C29 C28 C25 122.7(2) . .
C27 C28 C25 120.1(2) . .
C30 C29 C28 119.9(2) . .
N4 C30 C29 123.2(2) . .

loop_
_geom_bond_atom_site_label_1
_geom_bond_atom_site_label_2
_geom_bond_distance
_geom_bond_site_symmetry_2
Co1 O4 2.0563(17) .
Co1 O4 2.0563(17) 2_758
Co1 O5 2.1569(18) 2_758
Co1 O5 2.1569(18) .
Co1 N2 2.167(2) 2_657
Co1 N2 2.167(2) 1_656
Co2 O8 2.0690(18) 2_768
Co2 O8 2.0690(18) .
Co2 O10 2.099(2) 2_768
Co2 O10 2.099(2) .
Co2 N4 2.165(2) 1_556
Co2 N4 2.165(2) 2_767
O1 C1 1.208(3) .
O2 C2 1.204(3) .
O3 C9 1.241(3) .
O4 C9 1.269(3) .
O6 C16 1.220(3) .
O7 C17 1.201(3) .
O8 C24 1.264(3) .
O9 C24 1.244(3) .
N1 C1 1.392(4) .
N1 C2 1.394(3) .
N1 C10 1.454(3) .
N2 C15 1.336(3) .
N2 C11 1.343(3) .
N2 Co1 2.167(2) 1_454
N3 C16 1.382(3) .
N3 C17 1.408(3) .
N3 C25 1.452(3) .
N4 C26 1.342(3) .
N4 C30 1.343(3) .
N4 Co2 2.165(2) 1_554
C1 C8 1.485(4) .
C2 C3 1.492(4) .
C3 C8 1.380(4) .
C3 C4 1.387(4) .
C4 C5 1.397(4) .
C5 C6 1.392(4) .
C5 C9 1.512(3) .
C6 C7 1.391(4) .
C7 C8 1.376(4) .
C10 C13 1.512(4) .
C11 C12 1.375(4) .
C12 C13 1.387(4) .
C13 C14 1.379(4) .
C14 C15 1.379(4) .
C16 C23 1.488(4) .
C17 C18 1.488(4) .
C18 C19 1.372(4) .
C18 C23 1.391(4) .
C19 C20 1.396(4) .
C20 C21 1.394(4) .
C20 C24 1.517(4) .
C21 C22 1.390(4) .
C22 C23 1.383(4) .
C25 C28 1.511(4) .
C26 C27 1.376(4) .
C27 C28 1.395(4) .
C28 C29 1.382(4) .
C29 C30 1.381(4) .
